data_7122600
loop_
_publ_author_name
'Volodin, Alexander D.'
'Korlyukov, Alexander A.'
'Zorina-Tikhonova, Ekaterina N'
'Chistyakov, Aleksandr S.'
'Sidorov, Aleksei A.'
'Eremenko, Igor L.'
'Vologzhanina, Anna V.'

_publ_section_title
;
 Diastereoselective solid-state crossed photocycloaddition of olefins in a
 3D Zn(ii) coordination polymer.
;
_journal_issue 98
_journal_name_full 'Chemical communications (Cambridge, England)'
_journal_page_first 13861
_journal_page_last 13864
_journal_paper_doi 10.1039/c8cc07734g
_journal_volume 54
_journal_year 2018
_chemical_formula_moiety '0.5(C48 H52 N4 O20 Zn4)'
_chemical_formula_sum 'C24 H26 N2 O10 Zn2'
_chemical_formula_weight 633.21
_chemical_properties_physical Photo-sensitive
_space_group_crystal_system monoclinic
_space_group_IT_number 14
_space_group_name_Hall '-P 2ybc'
_space_group_name_H-M_alt 'P 1 21/c 1'
_symmetry_space_group_name_Hall '-P 2ybc'
_symmetry_space_group_name_H-M 'P 1 21/c 1'
_atom_sites_solution_hydrogens mixed
_audit_creation_date 2018-10-31
_audit_creation_method
;
Olex2 1.2
(compiled 2018.05.29 svn.r3508 for OlexSys, GUI svn.r5506)
;
_audit_update_record
;
2018-10-31 deposited with the CCDC.
2018-11-16 downloaded from the CCDC.
;
_cell_angle_alpha 90
_cell_angle_beta 134.4830(10)
_cell_angle_gamma 90
_cell_formula_units_Z 2
_cell_length_a 7.1977(4)
_cell_length_b 24.7844(12)
_cell_length_c 10.4717(6)
_cell_measurement_reflns_used 1814
_cell_measurement_temperature 300.0(2)
_cell_measurement_theta_max 23.51
_cell_measurement_theta_min 2.93
_cell_volume 1332.78(13)
_computing_molecular_graphics 'Olex2 (Dolomanov et al., 2009)'
_computing_publication_material 'Olex2 (Dolomanov et al., 2009)'
_computing_structure_refinement 'XL (Sheldrick, 2008)'
_diffrn_ambient_temperature 300.0(2)
_diffrn_measured_fraction_theta_full 0.998
_diffrn_measured_fraction_theta_max 0.936
_diffrn_measurement_device_type 'Bruker APEX-II CCD'
_diffrn_measurement_method '\f and \w scans'
_diffrn_radiation_type MoK\a
_diffrn_radiation_wavelength 0.71073
_diffrn_reflns_av_R_equivalents 0.0367
_diffrn_reflns_av_unetI/netI 0.0433
_diffrn_reflns_Laue_measured_fraction_full 0.998
_diffrn_reflns_Laue_measured_fraction_max 0.936
_diffrn_reflns_limit_h_max 11
_diffrn_reflns_limit_h_min -10
_diffrn_reflns_limit_k_max 28
_diffrn_reflns_limit_k_min -37
_diffrn_reflns_limit_l_max 15
_diffrn_reflns_limit_l_min -15
_diffrn_reflns_number 16091
_diffrn_reflns_point_group_measured_fraction_full 0.998
_diffrn_reflns_point_group_measured_fraction_max 0.936
_diffrn_reflns_theta_full 25.242
_diffrn_reflns_theta_max 33.574
_diffrn_reflns_theta_min 1.643
_diffrn_standards_number 0
_exptl_absorpt_coefficient_mu 1.857
_exptl_absorpt_correction_T_max 0.3368
_exptl_absorpt_correction_T_min 0.2622
_exptl_absorpt_correction_type multi-scan
_exptl_absorpt_process_details
;
SADABS-2014/5 (Bruker,2014/5) was used for absorption correction.
wR2(int) was 0.0509 before and 0.0412 after correction.
The Ratio of minimum to maximum transmission is 0.8660.
The \l/2 correction factor is 0.00150.
;
_exptl_crystal_colour colourless
_exptl_crystal_colour_primary colourless
_exptl_crystal_density_diffrn 1.578
_exptl_crystal_description prism
_exptl_crystal_F_000 648
_exptl_crystal_size_max 0.53
_exptl_crystal_size_mid 0.42
_exptl_crystal_size_min 0.29
_refine_diff_density_max 0.408
_refine_diff_density_min -0.570
_refine_diff_density_rms 0.077
_refine_ls_extinction_method none
_refine_ls_goodness_of_fit_ref 0.992
_refine_ls_hydrogen_treatment constr
_refine_ls_matrix_type full
_refine_ls_number_parameters 182
_refine_ls_number_reflns 4915
_refine_ls_number_restraints 0
_refine_ls_restrained_S_all 0.992
_refine_ls_R_factor_all 0.0599
_refine_ls_R_factor_gt 0.0373
_refine_ls_shift/su_max 0.001
_refine_ls_shift/su_mean 0.000
_refine_ls_structure_factor_coef Fsqd
_refine_ls_weighting_details 'w=1/[\s^2^(Fo^2^)+(0.0405P)^2^+0.2444P] where P=(Fo^2^+2Fc^2^)/3'
_refine_ls_weighting_scheme calc
_refine_ls_wR_factor_gt 0.0797
_refine_ls_wR_factor_ref 0.0879
_reflns_Friedel_coverage 0.000
_reflns_number_gt 3627
_reflns_number_total 4915
_reflns_threshold_expression 'I > 2\s(I)'
_cod_data_source_file c8cc07734g2.cif
_cod_data_source_block fin300
_cod_depositor_comments 'Adding full bibliography for 7122598--7122601.cif.'
_cod_database_code 7122600
_shelxl_version_number 2014-3
_shelx_space_group_comment
;
The symmetry employed for this shelxl refinement is uniquely defined
by the following loop, which should always be used as a source of
symmetry information in preference to the above space-group names.
They are only intended as comments.
;
_shelx_estimated_absorpt_t_max 0.615
_shelx_estimated_absorpt_t_min 0.439
_olex2_refinement_description
;
1. Fixed Uiso
 At 1.2 times of:
  All C(H) groups, All C(H,H) groups
 At 1.5 times of:
  All O(H,H) groups
2. Others
 Fixed Sof: H5AA(0.5) H5AB(0.5) C6A(0.5) H6AA(0.5) H6AB(0.5) C6B(0.5)
 H6BA(0.5) H6BB(0.5)
3.a Rotating group:
 O5(H5A,H5B)
3.b Ternary CH refined with riding coordinates:
 C2(H2)
3.c Secondary CH2 refined with riding coordinates:
 C4(H4A,H4B)
3.d Aromatic/amide H refined with riding coordinates:
 C7(H7), C8(H8), C10(H10), C11(H11), C12(H12), C5A(H5AA), C5A(H5AB)
3.e X=CH2 refined with riding coordinates:
 C6A(H6AA,H6AB), C6B(H6BA,H6BB)
;
_olex2_submission_special_instructions 'No special instructions were received'

loop_
_space_group_symop_operation_xyz
'x, y, z'
'-x, y+1/2, -z+1/2'
'-x, -y, -z'
'x, -y-1/2, z-1/2'

loop_
_atom_site_label
_atom_site_type_symbol
_atom_site_fract_x
_atom_site_fract_y
_atom_site_fract_z
_atom_site_U_iso_or_equiv
_atom_site_adp_type
_atom_site_occupancy
_atom_site_site_symmetry_order
_atom_site_calc_flag
_atom_site_refinement_flags_posn
_atom_site_refinement_flags_occupancy
_atom_site_disorder_assembly
_atom_site_disorder_group
Zn1 Zn 0.36132(4) 0.22228(2) 0.46379(2) 0.02212(7) Uani 1 1 d . . . .
O1 O 0.7144(2) 0.26411(6) 0.61739(18) 0.0291(3) Uani 1 1 d . . . .
O2 O 1.0162(2) 0.32055(6) 0.83364(18) 0.0316(3) Uani 1 1 d . . . .
O3 O 0.3259(3) 0.26025(6) 0.62362(18) 0.0290(3) Uani 1 1 d . . . .
O4 O 0.4489(3) 0.31742(6) 0.83401(18) 0.0313(3) Uani 1 1 d . . . .
O5 O 0.1641(3) 0.28502(5) 0.27009(17) 0.0299(3) Uani 1 1 d . . . .
H5A H -0.0106 0.2816 0.1886 0.045 Uiso 1 1 d GR . . .
H5B H 0.1940 0.2837 0.1999 0.045 Uiso 1 1 d GR . . .
N1 N 0.5623(3) 0.15631(7) 0.6514(2) 0.0286(3) Uani 1 1 d . . . .
C1 C 0.7857(3) 0.30526(8) 0.7138(2) 0.0227(3) Uani 1 1 d . . . .
C2 C 0.5748(4) 0.33837(8) 0.6807(2) 0.0255(4) Uani 1 1 d . . . .
H2 H 0.4432 0.3478 0.5533 0.031 Uiso 1 1 calc R . . .
C3 C 0.4406(3) 0.30259(7) 0.7162(2) 0.0227(3) Uani 1 1 d . . . .
C4 C 0.6742(5) 0.39118(9) 0.7859(3) 0.0384(5) Uani 1 1 d . . . .
H4A H 0.5439 0.4049 0.7818 0.046 Uiso 1 1 calc R . . .
H4B H 0.8302 0.3837 0.9101 0.046 Uiso 1 1 calc R . . .
C7 C 0.7374(4) 0.16344(9) 0.8287(2) 0.0339(4) Uani 1 1 d . . . .
H7 H 0.7646 0.1982 0.8724 0.041 Uiso 1 1 calc R . . .
C8 C 0.8799(4) 0.12181(9) 0.9500(2) 0.0359(5) Uani 1 1 d . . . .
H8 H 0.9987 0.1289 1.0722 0.043 Uiso 1 1 calc R . . .
C9 C 0.8460(4) 0.06956(9) 0.8899(3) 0.0341(4) Uani 1 1 d . . . .
C10 C 0.6609(5) 0.06208(10) 0.7048(3) 0.0525(7) Uani 1 1 d . . . .
H10 H 0.6291 0.0278 0.6570 0.063 Uiso 1 1 calc R . . .
C11 C 0.5259(5) 0.10590(9) 0.5937(3) 0.0462(6) Uani 1 1 d . . . .
H11 H 0.4016 0.0999 0.4708 0.055 Uiso 1 1 calc R . . .
C12 C 1.0027(4) 0.02561(9) 1.0187(3) 0.0387(5) Uani 1 1 d . . . .
H12 H 1.1176 0.0347 1.1393 0.046 Uiso 1 1 calc R . . .
C5A C 0.7349(8) 0.43394(12) 0.7194(5) 0.0762(10) Uani 1 1 d . . . .
H5AA H 0.7829 0.4200 0.6635 0.091 Uiso 0.5 1 calc R P A 1
H5AB H 0.6431 0.4311 0.5990 0.091 Uiso 0.5 1 calc R P B 2
C6A C 0.735(2) 0.4809(5) 0.7223(18) 0.098(4) Uani 0.5 1 d . P C 1
H6AA H 0.6902 0.4989 0.7752 0.118 Uiso 0.5 1 calc R P C 1
H6AB H 0.7807 0.5003 0.6716 0.118 Uiso 0.5 1 calc R P C 1
C6B C 0.883(2) 0.4715(4) 0.7961(18) 0.092(4) Uani 0.5 1 d . P C 2
H6BA H 0.9823 0.4772 0.9170 0.111 Uiso 0.5 1 calc R P C 2
H6BB H 0.8986 0.4949 0.7345 0.111 Uiso 0.5 1 calc R P C 2

loop_
_atom_site_aniso_label
_atom_site_aniso_U_11
_atom_site_aniso_U_22
_atom_site_aniso_U_33
_atom_site_aniso_U_23
_atom_site_aniso_U_13
_atom_site_aniso_U_12
Zn1 0.02011(10) 0.02665(13) 0.01990(10) 0.00110(8) 0.01413(8) 0.00144(8)
O1 0.0216(6) 0.0345(8) 0.0311(7) -0.0069(6) 0.0185(6) -0.0015(5)
O2 0.0220(6) 0.0320(8) 0.0323(7) -0.0055(6) 0.0159(6) -0.0025(5)
O3 0.0337(7) 0.0314(7) 0.0327(7) -0.0063(6) 0.0272(6) -0.0057(6)
O4 0.0394(7) 0.0343(8) 0.0317(7) -0.0048(6) 0.0291(6) -0.0057(6)
O5 0.0264(6) 0.0375(8) 0.0266(6) 0.0049(5) 0.0188(6) 0.0026(6)
N1 0.0291(8) 0.0285(9) 0.0226(7) 0.0029(6) 0.0160(7) 0.0035(6)
C1 0.0225(7) 0.0258(10) 0.0231(7) 0.0033(7) 0.0172(7) 0.0010(7)
C2 0.0273(8) 0.0265(10) 0.0285(8) 0.0033(7) 0.0216(7) 0.0025(7)
C3 0.0211(7) 0.0252(10) 0.0232(8) 0.0039(7) 0.0160(7) 0.0048(7)
C4 0.0497(12) 0.0281(11) 0.0555(13) -0.0040(9) 0.0434(12) -0.0031(9)
C7 0.0384(10) 0.0270(11) 0.0243(8) 0.0010(7) 0.0176(8) 0.0020(8)
C8 0.0378(10) 0.0343(12) 0.0201(8) 0.0026(7) 0.0147(8) 0.0026(9)
C9 0.0349(10) 0.0312(11) 0.0279(9) 0.0067(8) 0.0191(8) 0.0053(8)
C10 0.0710(17) 0.0290(12) 0.0296(10) 0.0028(9) 0.0251(12) 0.0094(11)
C11 0.0555(14) 0.0315(12) 0.0226(9) 0.0018(8) 0.0168(10) 0.0065(10)
C12 0.0406(11) 0.0348(12) 0.0271(9) 0.0074(8) 0.0187(9) 0.0058(9)
C5A 0.141(3) 0.0349(16) 0.118(3) -0.0150(17) 0.114(3) -0.0211(19)
C6A 0.143(10) 0.051(5) 0.169(12) 0.027(6) 0.134(11) 0.021(6)
C6B 0.147(10) 0.052(6) 0.154(11) -0.030(6) 0.133(10) -0.037(6)

loop_
_atom_type_symbol
_atom_type_description
_atom_type_scat_dispersion_real
_atom_type_scat_dispersion_imag
_atom_type_scat_source
C C 0.0033 0.0016 'International Tables Vol C Tables 4.2.6.8 and 6.1.1.4'
H H 0.0000 0.0000 'International Tables Vol C Tables 4.2.6.8 and 6.1.1.4'
N N 0.0061 0.0033 'International Tables Vol C Tables 4.2.6.8 and 6.1.1.4'
O O 0.0106 0.0060 'International Tables Vol C Tables 4.2.6.8 and 6.1.1.4'
Zn Zn 0.2839 1.4301 'International Tables Vol C Tables 4.2.6.8 and 6.1.1.4'

loop_
_geom_angle_atom_site_label_1
_geom_angle_atom_site_label_2
_geom_angle_atom_site_label_3
_geom_angle
_geom_angle_site_symmetry_1
_geom_angle_site_symmetry_3
O1 Zn1 O2 174.24(5) . 4_465
O1 Zn1 O4 88.62(5) . 4_565
O1 Zn1 O5 90.59(5) . .
O1 Zn1 N1 89.84(6) . .
O2 Zn1 O4 95.63(6) 4_465 4_565
O2 Zn1 O5 93.17(5) 4_465 .
O2 Zn1 N1 86.65(6) 4_465 .
O3 Zn1 O1 85.71(5) . .
O3 Zn1 O2 89.70(5) . 4_465
O3 Zn1 O4 172.45(5) . 4_565
O3 Zn1 O5 93.46(5) . .
O3 Zn1 N1 89.57(6) . .
O4 Zn1 O5 91.59(5) 4_565 .
O4 Zn1 N1 85.42(6) 4_565 .
O5 Zn1 N1 176.96(6) . .
C1 O1 Zn1 127.43(11) . .
C1 O2 Zn1 129.38(13) . 4_666
C3 O3 Zn1 127.43(11) . .
C3 O4 Zn1 132.34(13) . 4_566
Zn1 O5 H5A 113.0 . .
Zn1 O5 H5B 111.9 . .
H5A O5 H5B 101.4 . .
C7 N1 Zn1 122.90(14) . .
C11 N1 Zn1 120.37(13) . .
C11 N1 C7 116.64(17) . .
O1 C1 C2 117.82(15) . .
O2 C1 O1 123.99(16) . .
O2 C1 C2 118.19(16) . .
C1 C2 H2 107.1 . .
C1 C2 C3 109.03(14) . .
C3 C2 H2 107.1 . .
C4 C2 C1 113.93(16) . .
C4 C2 H2 107.1 . .
C4 C2 C3 112.07(15) . .
O3 C3 C2 118.48(15) . .
O4 C3 O3 123.70(16) . .
O4 C3 C2 117.82(16) . .
C2 C4 H4A 108.6 . .
C2 C4 H4B 108.6 . .
H4A C4 H4B 107.6 . .
C5A C4 C2 114.5(2) . .
C5A C4 H4A 108.6 . .
C5A C4 H4B 108.6 . .
N1 C7 H7 118.3 . .
N1 C7 C8 123.30(19) . .
C8 C7 H7 118.3 . .
C7 C8 H8 120.0 . .
C7 C8 C9 120.00(18) . .
C9 C8 H8 120.0 . .
C8 C9 C10 116.63(19) . .
C8 C9 C12 119.99(18) . .
C10 C9 C12 123.4(2) . .
C9 C10 H10 120.3 . .
C11 C10 C9 119.4(2) . .
C11 C10 H10 120.3 . .
N1 C11 C10 123.99(19) . .
N1 C11 H11 118.0 . .
C10 C11 H11 118.0 . .
C9 C12 H12 116.7 . .
C12 C12 C9 126.7(2) 3_757 .
C12 C12 H12 116.7 3_757 .
C4 C5A H5AA 113.0 . .
C4 C5A H5AB 114.7 . .
C6A C5A C4 134.0(7) . .
C6A C5A H5AA 113.0 . .
C6B C5A C4 130.6(7) . .
C6B C5A H5AB 114.7 . .
C5A C6A H6AA 120.0 . .
C5A C6A H6AB 120.0 . .
H6AA C6A H6AB 120.0 . .
C5A C6B H6BA 120.0 . .
C5A C6B H6BB 120.0 . .
H6BA C6B H6BB 120.0 . .

loop_
_geom_bond_atom_site_label_1
_geom_bond_atom_site_label_2
_geom_bond_distance
_geom_bond_site_symmetry_2
Zn1 O1 2.0957(13) .
Zn1 O2 2.1001(13) 4_465
Zn1 O3 2.0855(13) .
Zn1 O4 2.1008(13) 4_565
Zn1 O5 2.1243(13) .
Zn1 N1 2.1544(15) .
O1 C1 1.263(2) .
O2 Zn1 2.1002(13) 4_666
O2 C1 1.246(2) .
O3 C3 1.265(2) .
O4 Zn1 2.1008(13) 4_566
O4 C3 1.248(2) .
O5 H5A 0.9016 .
O5 H5B 0.8991 .
N1 C7 1.337(2) .
N1 C11 1.331(3) .
C1 C2 1.536(2) .
C2 H2 0.9800 .
C2 C3 1.537(2) .
C2 C4 1.528(3) .
C4 H4A 0.9700 .
C4 H4B 0.9700 .
C4 C5A 1.491(3) .
C7 H7 0.9300 .
C7 C8 1.380(3) .
C8 H8 0.9300 .
C8 C9 1.385(3) .
C9 C10 1.395(3) .
C9 C12 1.465(3) .
C10 H10 0.9300 .
C10 C11 1.376(3) .
C11 H11 0.9300 .
C12 C12 1.321(4) 3_757
C12 H12 0.9300 .
C5A H5AA 0.9300 .
C5A H5AB 0.9300 .
C5A C6A 1.163(12) .
C5A C6B 1.205(11) .
C6A H6AA 0.9300 .
C6A H6AB 0.9300 .
C6B H6BA 0.9300 .
C6B H6BB 0.9300 .
